data_4336940
loop_
_publ_author_name
'Atsushi Okazawa'
'Takashi Shimada'
'Norimichi Kojima'
'Shunsuke Yoshii'
'Hiroyuki Nojiri'
'Takayuki Ishida'

_publ_contact_author_address
;
    Department of Engineering Science, 
    The University of Electro-Communications, Chofu, Tokyo 182-8585, Japan
;
_publ_contact_author_email ishi@pc.uec.ac.jp
_publ_contact_author_fax +81-42-443-5501
_publ_contact_author_name 'Takayuki Ishida'
_publ_contact_author_phone +81-42-443-5490
_publ_section_title
;
 Exchange Coupling and Its Chemical Trend Studied by High-Frequency EPR on
 Heterometallic [Ln2Ni] Complexes
;
_journal_name_full 'Inorganic Chemistry'
_journal_page_first 13351
_journal_page_last 13355
_journal_paper_doi 10.1021/ic402417h
_journal_volume 52
_journal_year 2013
_chemical_formula_moiety 'C62 H32 F36 N8 Ni O14 Y2'
_chemical_formula_sum 'C62 H32 F36 N8 Ni O14 Y2'
_chemical_formula_weight 2033.43
_chemical_temperature_decomposition_gt 503
_space_group_IT_number 14
_symmetry_cell_setting monoclinic
_symmetry_Int_Tables_number 14
_symmetry_space_group_name_Hall '-P 2yn'
_symmetry_space_group_name_H-M 'P 1 21/n 1'
_atom_sites_solution_hydrogens geom
_atom_sites_solution_primary direct
_atom_sites_solution_secondary difmap
_audit_creation_date 2011-10-19
_audit_creation_method 'by CrystalStructure 4.0'
_cell_angle_alpha 90.0000
_cell_angle_beta 100.4394(6)
_cell_angle_gamma 90.0000
_cell_formula_units_Z 2
_cell_length_a 10.8618(2)
_cell_length_b 14.7511(3)
_cell_length_c 23.5701(6)
_cell_measurement_reflns_used 36874
_cell_measurement_temperature 131
_cell_measurement_theta_max 27.45
_cell_measurement_theta_min 1.64
_cell_volume 3713.97(14)
_computing_cell_refinement 'RAPID AUTO'
_computing_data_collection 'RAPID AUTO'
_computing_data_reduction 'RAPID AUTO'
_computing_molecular_graphics 'CrystalStructure 4.0'
_computing_publication_material 'CrystalStructure 4.0 (Rigaku, 2010)'
_computing_structure_refinement 'CRYSTALS (Carruthers, et al., 1999)'
_computing_structure_solution 'SIR92 (Altomare, et al., 1994)'
_diffrn_ambient_temperature 131
_diffrn_detector_area_resol_mean 10.000
_diffrn_measured_fraction_theta_full 0.977
_diffrn_measured_fraction_theta_max 0.977
_diffrn_measurement_device_type 'Rigaku R-AXIS RAPID'
_diffrn_measurement_method \w
_diffrn_radiation_type 'Mo K\a'
_diffrn_radiation_wavelength 0.71073
_diffrn_reflns_av_R_equivalents 0.1394
_diffrn_reflns_limit_h_max 11
_diffrn_reflns_limit_h_min -14
_diffrn_reflns_limit_k_max 18
_diffrn_reflns_limit_k_min -19
_diffrn_reflns_limit_l_max 30
_diffrn_reflns_limit_l_min -30
_diffrn_reflns_number 36287
_diffrn_reflns_theta_full 27.46
_diffrn_reflns_theta_max 27.46
_diffrn_standards_number 0
_exptl_absorpt_coefficient_mu 1.960
_exptl_absorpt_correction_T_max 0.822
_exptl_absorpt_correction_T_min 0.571
_exptl_absorpt_correction_type multi-scan
_exptl_absorpt_process_details 'ABSCOR (Rigaku, 1995)'
_exptl_crystal_colour orange
_exptl_crystal_density_diffrn 1.818
_exptl_crystal_description platelet
_exptl_crystal_F_000 2004.00
_exptl_crystal_size_max 0.320
_exptl_crystal_size_mid 0.250
_exptl_crystal_size_min 0.100
_refine_diff_density_max 1.760
_refine_diff_density_min -1.300
_refine_ls_extinction_method none
_refine_ls_goodness_of_fit_ref 1.038
_refine_ls_hydrogen_treatment constr
_refine_ls_number_parameters 572
_refine_ls_number_reflns 8291
_refine_ls_R_factor_gt 0.0512
_refine_ls_shift/su_max 0.000
_refine_ls_structure_factor_coef F
_refine_ls_weighting_details 'w = 1/[1.0000\s(Fo^2^)]'
_refine_ls_weighting_scheme calc
_refine_ls_wR_factor_ref 0.0310
_reflns_number_gt 4634
_reflns_number_total 8291
_reflns_threshold_expression F>2.0\s(F)
_cod_data_source_file ic402417h_si_005.cif
_cod_data_source_block YNiY
_cod_database_code 4336940

loop_
_symmetry_equiv_pos_site_id
_symmetry_equiv_pos_as_xyz
1 +X,+Y,+Z
2 1/2-X,1/2+Y,1/2-Z
3 -X,-Y,-Z
4 1/2+X,1/2-Y,1/2+Z

loop_
_atom_site_label
_atom_site_type_symbol
_atom_site_fract_x
_atom_site_fract_y
_atom_site_fract_z
_atom_site_U_iso_or_equiv
_atom_site_adp_type
_atom_site_occupancy
_atom_site_symmetry_multiplicity
_atom_site_calc_flag
_atom_site_refinement_flags
Y(1) Y 0.04662(3) 0.28104(3) 0.12772(2) 0.02402(11) Uani 1.0 4 d .
Ni(1) Ni 0.0000 0.0000 0.0000 0.0232(2) Uani 1.0 2 d .
F(1) F 0.3354(3) 0.20677(18) -0.00420(12) 0.0640(10) Uani 1.0 4 d .
F(2) F 0.2799(3) 0.33888(18) -0.03720(11) 0.0602(10) Uani 1.0 4 d .
F(3) F 0.4621(3) 0.3198(2) 0.01246(12) 0.0715(11) Uani 1.0 4 d .
F(4) F 0.5231(3) 0.4238(3) 0.20255(13) 0.0939(13) Uani 1.0 4 d .
F(5) F 0.3915(3) 0.5331(2) 0.19303(14) 0.0927(14) Uani 1.0 4 d .
F(6) F 0.3822(3) 0.4275(2) 0.25350(13) 0.0716(11) Uani 1.0 4 d .
F(7) F -0.1521(3) 0.4324(3) -0.06484(12) 0.0878(13) Uani 1.0 4 d .
F(8) F -0.2303(4) 0.3026(2) -0.06010(13) 0.1031(14) Uani 1.0 4 d .
F(9) F -0.3360(3) 0.4208(2) -0.04753(11) 0.0783(11) Uani 1.0 4 d .
F(10) F -0.1440(3) 0.58988(16) 0.16913(12) 0.0577(9) Uani 1.0 4 d .
F(11) F -0.2171(2) 0.47948(17) 0.21054(10) 0.0523(9) Uani 1.0 4 d .
F(12) F -0.3295(3) 0.54147(17) 0.13714(11) 0.0588(9) Uani 1.0 4 d .
F(13) F -0.3361(3) 0.08971(18) 0.14656(13) 0.0697(11) Uani 1.0 4 d .
F(14) F -0.4096(2) 0.2199(2) 0.12162(11) 0.0595(9) Uani 1.0 4 d .
F(15) F -0.4035(3) 0.1744(3) 0.20738(11) 0.0793(12) Uani 1.0 4 d .
F(16) F -0.0480(3) 0.2254(3) 0.35445(11) 0.1019(13) Uani 1.0 4 d .
F(17) F -0.0367(3) 0.3622(3) 0.33052(12) 0.0918(13) Uani 1.0 4 d .
F(18) F 0.1213(3) 0.2818(3) 0.33702(11) 0.0786(11) Uani 1.0 4 d .
O(1) O 0.0101(3) 0.14312(17) 0.09201(11) 0.0276(8) Uani 1.0 4 d .
O(2) O 0.1806(3) 0.28755(18) 0.06023(11) 0.0364(9) Uani 1.0 4 d .
O(3) O 0.2087(3) 0.37957(17) 0.16513(12) 0.0337(9) Uani 1.0 4 d .
O(4) O -0.0751(3) 0.32882(17) 0.03988(11) 0.0332(9) Uani 1.0 4 d .
O(5) O -0.0565(3) 0.41498(17) 0.14564(11) 0.0308(9) Uani 1.0 4 d .
O(6) O -0.1582(3) 0.23181(17) 0.13846(11) 0.0307(8) Uani 1.0 4 d .
O(7) O 0.0387(3) 0.27737(18) 0.22608(11) 0.0332(8) Uani 1.0 4 d .
N(1) N 0.2274(3) 0.1761(2) 0.17382(14) 0.0289(10) Uani 1.0 4 d .
N(2) N 0.1856(3) -0.0472(2) 0.01961(13) 0.0258(10) Uani 1.0 4 d .
N(3) N 0.0784(3) 0.0865(2) 0.06695(13) 0.0242(10) Uani 1.0 4 d .
N(4) N -0.0495(3) -0.0855(2) 0.06351(14) 0.0270(10) Uani 1.0 4 d .
C(1) C 0.2472(4) 0.0926(3) 0.15389(17) 0.0259(12) Uani 1.0 4 d .
C(2) C 0.3144(4) 0.0273(3) 0.18950(18) 0.0349(13) Uani 1.0 4 d .
C(3) C 0.3653(4) 0.0483(3) 0.24568(19) 0.0412(15) Uani 1.0 4 d .
C(4) C 0.3493(4) 0.1338(3) 0.26492(18) 0.0360(14) Uani 1.0 4 d .
C(5) C 0.2803(4) 0.1948(3) 0.22817(17) 0.0332(13) Uani 1.0 4 d .
C(6) C 0.2566(4) 0.0015(3) 0.06144(16) 0.0275(12) Uani 1.0 4 d .
C(7) C 0.3886(4) -0.0091(3) 0.07324(17) 0.0334(13) Uani 1.0 4 d .
C(8) C 0.4429(4) -0.0722(3) 0.04327(17) 0.0338(13) Uani 1.0 4 d .
C(9) C 0.3680(4) -0.1235(3) 0.00211(18) 0.0380(14) Uani 1.0 4 d .
C(10) C 0.2412(4) -0.1074(3) -0.00860(17) 0.0336(13) Uani 1.0 4 d .
C(11) C 0.1908(4) 0.0656(3) 0.09377(17) 0.0252(12) Uani 1.0 4 d .
C(12) C -0.1023(4) -0.0567(3) 0.10702(17) 0.0314(13) Uani 1.0 4 d .
C(13) C -0.1319(4) -0.1120(3) 0.14934(18) 0.0415(15) Uani 1.0 4 d .
C(14) C -0.1034(5) -0.2009(3) 0.14840(19) 0.0493(16) Uani 1.0 4 d .
C(15) C -0.0495(5) -0.2334(3) 0.10484(19) 0.0472(15) Uani 1.0 4 d .
C(16) C -0.0250(4) -0.1746(3) 0.06257(18) 0.0373(14) Uani 1.0 4 d .
C(17) C 0.3421(5) 0.2959(3) 0.0081(2) 0.0454(16) Uani 1.0 4 d .
C(18) C 0.2901(4) 0.3166(3) 0.06188(19) 0.0362(14) Uani 1.0 4 d .
C(19) C 0.3635(4) 0.3647(3) 0.1071(2) 0.0411(15) Uani 1.0 4 d .
C(20) C 0.3177(4) 0.3921(3) 0.15531(19) 0.0351(14) Uani 1.0 4 d .
C(21) C 0.4044(5) 0.4445(4) 0.2003(3) 0.0545(19) Uani 1.0 4 d .
C(22) C -0.2221(5) 0.3842(4) -0.0362(2) 0.0498(17) Uani 1.0 4 d .
C(23) C -0.1684(4) 0.3806(3) 0.02708(18) 0.0338(14) Uani 1.0 4 d .
C(24) C -0.2184(4) 0.4367(3) 0.06461(19) 0.0384(14) Uani 1.0 4 d .
C(25) C -0.1569(4) 0.4489(3) 0.12182(18) 0.0285(13) Uani 1.0 4 d .
C(26) C -0.2119(4) 0.5154(3) 0.15994(19) 0.0382(15) Uani 1.0 4 d .
C(27) C -0.3404(4) 0.1752(4) 0.1643(2) 0.0424(16) Uani 1.0 4 d .
C(28) C -0.2098(4) 0.2140(3) 0.18038(17) 0.0289(12) Uani 1.0 4 d .
C(29) C -0.1613(4) 0.2239(3) 0.23751(17) 0.0376(13) Uani 1.0 4 d .
C(30) C -0.0409(4) 0.2578(3) 0.25699(17) 0.0329(13) Uani 1.0 4 d .
C(31) C 0.0015(5) 0.2770(4) 0.32043(19) 0.0478(16) Uani 1.0 4 d .
H(1) H 0.3247 -0.0304 0.1753 0.0400 Uiso 1.0 4 calc R
H(2) H 0.4095 0.0051 0.2700 0.0473 Uiso 1.0 4 calc R
H(3) H 0.3849 0.1507 0.3023 0.0419 Uiso 1.0 4 calc R
H(4) H 0.2695 0.2527 0.2421 0.0390 Uiso 1.0 4 calc R
H(5) H 0.4376 0.0265 0.1011 0.0399 Uiso 1.0 4 calc R
H(6) H 0.5292 -0.0804 0.0505 0.0412 Uiso 1.0 4 calc R
H(7) H 0.4023 -0.1683 -0.0180 0.0449 Uiso 1.0 4 calc R
H(8) H 0.1916 -0.1408 -0.0375 0.0396 Uiso 1.0 4 calc R
H(9) H -0.1201 0.0048 0.1088 0.0385 Uiso 1.0 4 calc R
H(10) H -0.1708 -0.0886 0.1782 0.0514 Uiso 1.0 4 calc R
H(11) H -0.1208 -0.2396 0.1771 0.0606 Uiso 1.0 4 calc R
H(12) H -0.0287 -0.2944 0.1036 0.0562 Uiso 1.0 4 calc R
H(13) H 0.0093 -0.1978 0.0322 0.0444 Uiso 1.0 4 calc R
H(14) H 0.4458 0.3786 0.1045 0.0506 Uiso 1.0 4 calc R
H(15) H -0.2935 0.4667 0.0516 0.0447 Uiso 1.0 4 calc R
H(16) H -0.2102 0.2078 0.2645 0.0450 Uiso 1.0 4 calc R

loop_
_atom_site_aniso_label
_atom_site_aniso_U_11
_atom_site_aniso_U_22
_atom_site_aniso_U_33
_atom_site_aniso_U_12
_atom_site_aniso_U_13
_atom_site_aniso_U_23
Y(1) 0.0262(2) 0.02316(19) 0.0218(3) 0.00065(19) 0.00217(17) -0.0012(2)
Ni(1) 0.0255(4) 0.0217(4) 0.0220(5) 0.0032(4) 0.0029(4) 0.0001(4)
F(1) 0.083(2) 0.0480(18) 0.073(3) 0.0156(16) 0.0452(17) -0.0001(16)
F(2) 0.070(2) 0.071(2) 0.0449(19) 0.0140(16) 0.0253(16) 0.0165(16)
F(3) 0.0526(19) 0.098(3) 0.075(3) -0.0016(17) 0.0420(17) 0.0044(18)
F(4) 0.0375(19) 0.149(4) 0.094(3) -0.017(2) 0.0093(18) -0.034(3)
F(5) 0.114(3) 0.056(2) 0.103(3) -0.036(2) 0.005(3) -0.015(2)
F(6) 0.0469(18) 0.103(3) 0.061(3) -0.0120(17) -0.0018(17) -0.0186(19)
F(7) 0.104(3) 0.120(3) 0.037(2) 0.009(3) 0.0069(19) 0.029(2)
F(8) 0.161(4) 0.068(3) 0.054(3) 0.043(3) -0.049(2) -0.0191(18)
F(9) 0.083(3) 0.091(3) 0.049(2) 0.022(2) -0.0201(17) 0.0019(18)
F(10) 0.0701(19) 0.0331(15) 0.074(3) -0.0077(15) 0.0237(16) -0.0173(15)
F(11) 0.0611(18) 0.0610(18) 0.0382(18) 0.0157(14) 0.0183(15) 0.0074(14)
F(12) 0.0489(17) 0.0649(19) 0.061(2) 0.0293(15) 0.0064(15) -0.0028(16)
F(13) 0.0522(18) 0.0552(19) 0.095(3) -0.0228(16) -0.0030(17) -0.0174(18)
F(14) 0.0351(15) 0.089(3) 0.0515(19) 0.0013(16) 0.0013(14) 0.0008(18)
F(15) 0.0453(17) 0.150(3) 0.046(2) -0.0400(18) 0.0173(15) -0.013(2)
F(16) 0.135(3) 0.143(3) 0.0240(18) -0.089(3) 0.0030(19) 0.0081(19)
F(17) 0.113(3) 0.099(3) 0.061(3) -0.010(3) 0.007(2) -0.043(2)
F(18) 0.0592(19) 0.135(3) 0.0326(18) -0.017(3) -0.0173(15) -0.0013(19)
O(1) 0.0279(15) 0.0278(16) 0.0274(17) 0.0045(13) 0.0054(13) -0.0055(13)
O(2) 0.0340(17) 0.0421(18) 0.0352(19) 0.0042(15) 0.0115(14) 0.0034(16)
O(3) 0.0273(16) 0.0312(17) 0.043(2) -0.0013(14) 0.0067(14) -0.0057(15)
O(4) 0.0403(18) 0.0332(16) 0.0246(18) 0.0056(14) 0.0020(14) 0.0006(14)
O(5) 0.0275(16) 0.0291(16) 0.0325(18) 0.0045(13) -0.0029(14) -0.0059(14)
O(6) 0.0279(15) 0.0370(17) 0.0259(17) -0.0031(14) 0.0017(13) -0.0079(14)
O(7) 0.0292(15) 0.0418(17) 0.0279(17) -0.0037(15) 0.0032(13) -0.0013(15)
N(1) 0.034(2) 0.0285(19) 0.023(2) 0.0024(16) 0.0030(17) 0.0006(17)
N(2) 0.033(2) 0.0243(18) 0.019(2) 0.0034(16) 0.0006(17) -0.0019(16)
N(3) 0.0267(19) 0.0231(19) 0.024(2) 0.0024(15) 0.0085(16) 0.0014(16)
N(4) 0.0273(19) 0.030(2) 0.023(2) 0.0016(16) 0.0025(16) 0.0012(17)
C(1) 0.029(3) 0.024(3) 0.024(3) -0.0047(19) 0.0027(19) 0.001(2)
C(2) 0.040(3) 0.030(3) 0.030(3) 0.001(2) -0.005(3) 0.000(2)
C(3) 0.043(3) 0.042(3) 0.034(3) 0.001(3) -0.005(3) 0.012(3)
C(4) 0.042(3) 0.041(3) 0.022(3) -0.002(3) -0.004(3) -0.006(3)
C(5) 0.032(3) 0.042(3) 0.024(3) 0.001(2) 0.000(2) -0.005(3)
C(6) 0.031(3) 0.023(2) 0.027(3) 0.001(2) 0.004(2) 0.006(2)
C(7) 0.030(3) 0.035(3) 0.034(3) -0.000(2) 0.004(2) 0.005(3)
C(8) 0.034(3) 0.040(3) 0.030(3) 0.010(3) 0.011(3) 0.007(3)
C(9) 0.042(3) 0.039(3) 0.031(3) 0.016(3) 0.003(3) -0.007(3)
C(10) 0.039(3) 0.038(3) 0.022(3) 0.005(3) 0.000(3) -0.008(2)
C(11) 0.028(3) 0.022(3) 0.023(3) -0.0036(18) 0.000(2) 0.0022(19)
C(12) 0.038(3) 0.029(3) 0.029(3) -0.006(2) 0.012(3) -0.004(2)
C(13) 0.055(3) 0.045(3) 0.029(3) -0.004(3) 0.021(3) 0.003(3)
C(14) 0.075(4) 0.039(3) 0.038(4) 0.005(3) 0.021(3) 0.017(3)
C(15) 0.078(4) 0.025(3) 0.037(3) 0.009(3) 0.007(3) 0.008(3)
C(16) 0.050(3) 0.035(3) 0.027(3) 0.008(3) 0.005(3) -0.001(3)
C(17) 0.044(3) 0.046(4) 0.051(4) 0.009(3) 0.021(3) 0.017(3)
C(18) 0.037(3) 0.033(3) 0.044(4) 0.011(3) 0.022(3) 0.013(3)
C(19) 0.025(3) 0.041(3) 0.060(4) 0.000(3) 0.016(3) 0.008(3)
C(20) 0.031(3) 0.030(3) 0.045(4) -0.001(2) 0.011(3) -0.004(3)
C(21) 0.033(3) 0.073(5) 0.058(4) -0.010(3) 0.010(3) -0.002(4)
C(22) 0.062(4) 0.043(3) 0.035(4) 0.023(3) -0.016(3) -0.002(3)
C(23) 0.036(3) 0.030(3) 0.032(3) 0.005(3) -0.002(3) 0.006(3)
C(24) 0.037(3) 0.028(3) 0.046(4) 0.011(2) -0.002(3) -0.001(3)
C(25) 0.031(3) 0.020(3) 0.035(3) -0.0034(19) 0.007(3) -0.001(2)
C(26) 0.043(3) 0.034(3) 0.037(3) 0.005(3) 0.005(3) 0.005(3)
C(27) 0.035(3) 0.066(4) 0.028(3) -0.009(3) 0.008(3) 0.001(3)
C(28) 0.026(3) 0.034(3) 0.027(3) -0.003(2) 0.008(2) -0.001(3)
C(29) 0.032(3) 0.055(3) 0.025(3) -0.018(3) 0.005(2) -0.003(3)
C(30) 0.044(3) 0.027(3) 0.030(3) 0.003(2) 0.012(3) -0.0003(19)
C(31) 0.058(4) 0.063(4) 0.023(3) -0.023(3) 0.008(3) -0.012(3)

loop_
_atom_type_symbol
_atom_type_description
_atom_type_scat_dispersion_real
_atom_type_scat_dispersion_imag
_atom_type_scat_source
C C 0.003 0.002
;
International Tables for Crystallography
(1992, Vol. C, Tables 4.2.6.8 and 6.1.1.4)
;
H H 0.000 0.000
;
International Tables for Crystallography
(1992, Vol. C, Table 6.1.1.4)
;
O O 0.011 0.006
;
International Tables for Crystallography
(1992, Vol. C, Tables 4.2.6.8 and 6.1.1.4)
;
N N 0.006 0.003
;
International Tables for Crystallography
(1992, Vol. C, Tables 4.2.6.8 and 6.1.1.4)
;
F F 0.017 0.010
;
International Tables for Crystallography
(1992, Vol. C, Tables 4.2.6.8 and 6.1.1.4)
;
Ni Ni 0.339 1.112
;
International Tables for Crystallography
(1992, Vol. C, Tables 4.2.6.8 and 6.1.1.4)
;
Y Y -2.796 3.567
;
International Tables for Crystallography
(1992, Vol. C, Tables 4.2.6.8 and 6.1.1.4)
;

loop_
_geom_angle_atom_site_label_1
_geom_angle_atom_site_label_2
_geom_angle_atom_site_label_3
_geom_angle
_geom_angle_publ_flag
_geom_angle_site_symmetry_1
_geom_angle_site_symmetry_3
O(2) Y(1) O(3) 73.24(10) yes . .
O(2) Y(1) O(4) 73.12(10) yes . .
O(2) Y(1) O(5) 117.56(10) yes . .
O(2) Y(1) O(6) 141.83(9) yes . .
O(2) Y(1) O(7) 144.41(9) yes . .
O(2) Y(1) N(1) 77.98(10) yes . .
O(3) Y(1) O(4) 114.31(10) yes . .
O(3) Y(1) O(5) 76.07(9) yes . .
O(3) Y(1) O(6) 143.27(10) yes . .
O(3) Y(1) O(7) 78.46(10) yes . .
O(3) Y(1) N(1) 75.49(10) yes . .
O(4) Y(1) O(5) 72.30(9) yes . .
O(4) Y(1) O(6) 78.43(9) yes . .
O(4) Y(1) O(7) 139.84(10) yes . .
O(4) Y(1) N(1) 144.43(11) yes . .
O(5) Y(1) O(6) 75.75(9) yes . .
O(5) Y(1) O(7) 74.72(9) yes . .
O(5) Y(1) N(1) 141.32(10) yes . .
O(6) Y(1) O(7) 71.73(9) yes . .
O(6) Y(1) N(1) 115.08(10) yes . .
O(7) Y(1) N(1) 74.34(10) yes . .
N(2) Ni(1) N(2) 180.00(17) yes . 3_555
N(2) Ni(1) N(3) 78.03(12) yes . .
N(2) Ni(1) N(3) 101.97(12) yes . 3_555
N(2) Ni(1) N(4) 90.22(12) yes . .
N(2) Ni(1) N(4) 89.78(12) yes . 3_555
N(2) Ni(1) N(3) 101.97(12) yes 3_555 .
N(2) Ni(1) N(3) 78.03(12) yes 3_555 3_555
N(2) Ni(1) N(4) 89.78(12) yes 3_555 .
N(2) Ni(1) N(4) 90.22(12) yes 3_555 3_555
N(3) Ni(1) N(3) 180.00(17) yes . 3_555
N(3) Ni(1) N(4) 87.15(12) yes . .
N(3) Ni(1) N(4) 92.85(12) yes . 3_555
N(3) Ni(1) N(4) 92.85(12) yes 3_555 .
N(3) Ni(1) N(4) 87.15(12) yes 3_555 3_555
N(4) Ni(1) N(4) 180.00(17) yes . 3_555
Y(1) O(2) C(18) 133.8(3) yes . .
Y(1) O(3) C(20) 133.8(3) yes . .
Y(1) O(4) C(23) 133.7(3) yes . .
Y(1) O(5) C(25) 131.9(3) yes . .
Y(1) O(6) C(28) 134.9(3) yes . .
Y(1) O(7) C(30) 137.0(3) yes . .
Y(1) N(1) C(1) 123.9(3) yes . .
Y(1) N(1) C(5) 116.3(3) yes . .
C(1) N(1) C(5) 117.0(4) yes . .
Ni(1) N(2) C(6) 112.6(3) yes . .
Ni(1) N(2) C(10) 128.3(3) yes . .
C(6) N(2) C(10) 118.4(4) yes . .
Ni(1) N(3) O(1) 122.5(2) yes . .
Ni(1) N(3) C(11) 116.1(3) yes . .
O(1) N(3) C(11) 118.8(3) yes . .
Ni(1) N(4) C(12) 124.0(3) yes . .
Ni(1) N(4) C(16) 120.0(3) yes . .
C(12) N(4) C(16) 116.0(4) yes . .
N(1) C(1) C(2) 121.3(4) yes . .
N(1) C(1) C(11) 120.7(4) yes . .
C(2) C(1) C(11) 117.9(4) yes . .
C(1) C(2) C(3) 120.0(4) yes . .
C(2) C(3) C(4) 118.4(4) yes . .
C(3) C(4) C(5) 119.0(4) yes . .
N(1) C(5) C(4) 124.1(4) yes . .
N(2) C(6) C(7) 120.6(4) yes . .
N(2) C(6) C(11) 117.0(4) yes . .
C(7) C(6) C(11) 122.4(4) yes . .
C(6) C(7) C(8) 119.3(4) yes . .
C(7) C(8) C(9) 119.0(4) yes . .
C(8) C(9) C(10) 118.6(4) yes . .
N(2) C(10) C(9) 123.9(4) yes . .
N(3) C(11) C(1) 125.7(4) yes . .
N(3) C(11) C(6) 113.5(4) yes . .
C(1) C(11) C(6) 120.4(3) yes . .
N(4) C(12) C(13) 124.1(4) yes . .
C(12) C(13) C(14) 118.8(5) yes . .
C(13) C(14) C(15) 119.2(5) yes . .
C(14) C(15) C(16) 119.3(4) yes . .
N(4) C(16) C(15) 122.5(4) yes . .
F(1) C(17) F(2) 107.2(4) yes . .
F(1) C(17) F(3) 106.7(4) yes . .
F(1) C(17) C(18) 111.3(4) yes . .
F(2) C(17) F(3) 106.6(4) yes . .
F(2) C(17) C(18) 111.6(4) yes . .
F(3) C(17) C(18) 113.0(4) yes . .
O(2) C(18) C(17) 113.6(4) yes . .
O(2) C(18) C(19) 126.9(5) yes . .
C(17) C(18) C(19) 119.5(4) yes . .
C(18) C(19) C(20) 122.2(4) yes . .
O(3) C(20) C(19) 126.8(4) yes . .
O(3) C(20) C(21) 115.8(4) yes . .
C(19) C(20) C(21) 117.4(4) yes . .
F(4) C(21) F(5) 108.3(5) yes . .
F(4) C(21) F(6) 105.0(4) yes . .
F(4) C(21) C(20) 113.1(5) yes . .
F(5) C(21) F(6) 105.9(5) yes . .
F(5) C(21) C(20) 112.3(4) yes . .
F(6) C(21) C(20) 111.6(5) yes . .
F(7) C(22) F(8) 105.9(5) yes . .
F(7) C(22) F(9) 106.3(4) yes . .
F(7) C(22) C(23) 111.9(4) yes . .
F(8) C(22) F(9) 107.2(4) yes . .
F(8) C(22) C(23) 111.9(4) yes . .
F(9) C(22) C(23) 113.1(5) yes . .
O(4) C(23) C(22) 114.2(4) yes . .
O(4) C(23) C(24) 126.7(4) yes . .
C(22) C(23) C(24) 119.0(4) yes . .
C(23) C(24) C(25) 120.9(4) yes . .
O(5) C(25) C(24) 127.7(4) yes . .
O(5) C(25) C(26) 113.6(4) yes . .
C(24) C(25) C(26) 118.7(4) yes . .
F(10) C(26) F(11) 107.5(4) yes . .
F(10) C(26) F(12) 106.8(4) yes . .
F(10) C(26) C(25) 111.5(4) yes . .
F(11) C(26) F(12) 106.4(4) yes . .
F(11) C(26) C(25) 111.2(4) yes . .
F(12) C(26) C(25) 113.1(4) yes . .
F(13) C(27) F(14) 106.4(4) yes . .
F(13) C(27) F(15) 106.6(4) yes . .
F(13) C(27) C(28) 110.6(4) yes . .
F(14) C(27) F(15) 106.7(4) yes . .
F(14) C(27) C(28) 112.4(4) yes . .
F(15) C(27) C(28) 113.7(4) yes . .
O(6) C(28) C(27) 114.6(4) yes . .
O(6) C(28) C(29) 127.7(4) yes . .
C(27) C(28) C(29) 117.8(4) yes . .
C(28) C(29) C(30) 122.3(4) yes . .
O(7) C(30) C(29) 126.2(4) yes . .
O(7) C(30) C(31) 114.3(4) yes . .
C(29) C(30) C(31) 119.5(4) yes . .
F(16) C(31) F(17) 105.2(5) yes . .
F(16) C(31) F(18) 110.8(4) yes . .
F(16) C(31) C(30) 114.7(4) yes . .
F(17) C(31) F(18) 102.7(4) yes . .
F(17) C(31) C(30) 107.4(4) yes . .
F(18) C(31) C(30) 114.9(5) yes . .
C(1) C(2) H(1) 120.009 no . .
C(3) C(2) H(1) 119.992 no . .
C(2) C(3) H(2) 120.807 no . .
C(4) C(3) H(2) 120.787 no . .
C(3) C(4) H(3) 120.496 no . .
C(5) C(4) H(3) 120.515 no . .
N(1) C(5) H(4) 117.949 no . .
C(4) C(5) H(4) 117.918 no . .
C(6) C(7) H(5) 120.337 no . .
C(8) C(7) H(5) 120.334 no . .
C(7) C(8) H(6) 120.542 no . .
C(9) C(8) H(6) 120.487 no . .
C(8) C(9) H(7) 120.689 no . .
C(10) C(9) H(7) 120.669 no . .
N(2) C(10) H(8) 118.020 no . .
C(9) C(10) H(8) 118.038 no . .
N(4) C(12) H(9) 117.953 no . .
C(13) C(12) H(9) 117.909 no . .
C(12) C(13) H(10) 120.605 no . .
C(14) C(13) H(10) 120.609 no . .
C(13) C(14) H(11) 120.424 no . .
C(15) C(14) H(11) 120.424 no . .
C(14) C(15) H(12) 120.368 no . .
C(16) C(15) H(12) 120.346 no . .
N(4) C(16) H(13) 118.724 no . .
C(15) C(16) H(13) 118.726 no . .
C(18) C(19) H(14) 118.867 no . .
C(20) C(19) H(14) 118.900 no . .
C(23) C(24) H(15) 119.513 no . .
C(25) C(24) H(15) 119.545 no . .
C(28) C(29) H(16) 118.790 no . .
C(30) C(29) H(16) 118.892 no . .

loop_
_geom_bond_atom_site_label_1
_geom_bond_atom_site_label_2
_geom_bond_distance
_geom_bond_publ_flag
_geom_bond_site_symmetry_2
Y(1) O(2) 2.344(3) yes .
Y(1) O(3) 2.330(3) yes .
Y(1) O(4) 2.354(3) yes .
Y(1) O(5) 2.347(3) yes .
Y(1) O(6) 2.396(3) yes .
Y(1) O(7) 2.336(3) yes .
Y(1) N(1) 2.580(3) yes .
Ni(1) N(2) 2.104(3) yes .
Ni(1) N(2) 2.104(3) yes 3_555
Ni(1) N(3) 2.087(3) yes .
Ni(1) N(3) 2.087(3) yes 3_555
Ni(1) N(4) 2.100(4) yes .
Ni(1) N(4) 2.100(4) yes 3_555
F(1) C(17) 1.346(6) yes .
F(2) C(17) 1.317(6) yes .
F(3) C(17) 1.336(6) yes .
F(4) C(21) 1.317(6) yes .
F(5) C(21) 1.322(7) yes .
F(6) C(21) 1.342(7) yes .
F(7) C(22) 1.313(7) yes .
F(8) C(22) 1.325(6) yes .
F(9) C(22) 1.332(6) yes .
F(10) C(26) 1.319(5) yes .
F(11) C(26) 1.316(6) yes .
F(12) C(26) 1.349(5) yes .
F(13) C(27) 1.332(6) yes .
F(14) C(27) 1.318(6) yes .
F(15) C(27) 1.324(6) yes .
F(16) C(31) 1.292(7) yes .
F(17) C(31) 1.358(7) yes .
F(18) C(31) 1.291(6) yes .
O(1) N(3) 1.325(5) yes .
O(2) C(18) 1.258(6) yes .
O(3) C(20) 1.260(6) yes .
O(4) C(23) 1.261(5) yes .
O(5) C(25) 1.238(5) yes .
O(6) C(28) 1.249(5) yes .
O(7) C(30) 1.261(6) yes .
N(1) C(1) 1.349(5) yes .
N(1) C(5) 1.334(5) yes .
N(2) C(6) 1.344(5) yes .
N(2) C(10) 1.319(6) yes .
N(3) C(11) 1.306(5) yes .
N(4) C(12) 1.332(6) yes .
N(4) C(16) 1.342(5) yes .
C(1) C(2) 1.394(6) yes .
C(1) C(11) 1.492(6) yes .
C(2) C(3) 1.375(6) yes .
C(3) C(4) 1.362(7) yes .
C(4) C(5) 1.374(6) yes .
C(6) C(7) 1.418(6) yes .
C(6) C(11) 1.478(6) yes .
C(7) C(8) 1.366(6) yes .
C(8) C(9) 1.375(6) yes .
C(9) C(10) 1.375(6) yes .
C(12) C(13) 1.371(6) yes .
C(13) C(14) 1.349(7) yes .
C(14) C(15) 1.358(7) yes .
C(15) C(16) 1.382(7) yes .
C(17) C(18) 1.510(7) yes .
C(18) C(19) 1.403(6) yes .
C(19) C(20) 1.381(7) yes .
C(20) C(21) 1.499(7) yes .
C(22) C(23) 1.501(7) yes .
C(23) C(24) 1.392(7) yes .
C(24) C(25) 1.404(6) yes .
C(25) C(26) 1.524(7) yes .
C(27) C(28) 1.514(6) yes .
C(28) C(29) 1.362(6) yes .
C(29) C(30) 1.397(6) yes .
C(30) C(31) 1.510(6) yes .
C(2) H(1) 0.930 no .
C(3) H(2) 0.930 no .
C(4) H(3) 0.930 no .
C(5) H(4) 0.930 no .
C(7) H(5) 0.930 no .
C(8) H(6) 0.930 no .
C(9) H(7) 0.930 no .
C(10) H(8) 0.930 no .
C(12) H(9) 0.930 no .
C(13) H(10) 0.930 no .
C(14) H(11) 0.930 no .
C(15) H(12) 0.930 no .
C(16) H(13) 0.930 no .
C(19) H(14) 0.930 no .
C(24) H(15) 0.930 no .
C(29) H(16) 0.930 no .

loop_
_geom_contact_atom_site_label_1
_geom_contact_atom_site_label_2
_geom_contact_distance
_geom_contact_publ_flag
_geom_contact_site_symmetry_2
Y(1) N(3) 3.254(3) no .
Ni(1) O(1) 3.014(3) no 3_555
Ni(1) C(6) 2.899(4) no 3_555
Ni(1) C(10) 3.099(4) no 3_555
Ni(1) C(11) 2.908(4) no 3_555
Ni(1) C(12) 3.052(5) no 3_555
Ni(1) C(16) 3.005(4) no 3_555
F(1) O(2) 2.735(4) no .
F(1) C(6) 3.574(5) no .
F(1) C(15) 3.572(5) no 3_555
F(1) C(16) 3.436(5) no 3_555
F(1) C(19) 3.481(6) no .
F(2) O(2) 2.812(4) no .
F(2) C(14) 3.587(5) no 3_555
F(2) C(15) 3.127(5) no 3_555
F(2) C(19) 3.379(6) no .
F(3) O(2) 3.477(4) no .
F(3) C(19) 2.725(6) no .
F(4) O(3) 3.430(4) no .
F(4) C(19) 2.723(5) no .
F(5) O(3) 3.005(4) no .
F(5) C(19) 3.184(6) no .
F(6) O(3) 2.639(4) no .
F(6) C(19) 3.543(6) no .
F(7) O(4) 2.895(4) no .
F(7) C(24) 3.260(6) no .
F(8) O(4) 2.665(4) no .
F(8) C(9) 3.439(6) no 3_555
F(8) C(10) 3.316(5) no 3_555
F(8) C(15) 3.542(7) no 3_555
F(8) C(16) 3.364(6) no 3_555
F(8) C(24) 3.526(6) no .
F(9) O(4) 3.464(4) no .
F(9) C(24) 2.729(5) no .
F(10) O(5) 2.839(4) no .
F(10) C(24) 3.332(5) no .
F(11) F(17) 3.580(4) no .
F(11) O(5) 2.694(4) no .
F(11) C(24) 3.494(6) no .
F(12) O(5) 3.479(4) no .
F(12) C(24) 2.741(6) no .
F(13) O(6) 2.881(4) no .
F(13) C(9) 3.494(6) no 3_555
F(13) C(10) 3.594(6) no 3_555
F(13) C(12) 3.583(5) no .
F(13) C(29) 3.263(5) no .
F(14) O(6) 2.693(4) no .
F(14) C(9) 3.348(6) no 3_555
F(14) C(29) 3.474(5) no .
F(15) O(6) 3.468(4) no .
F(15) C(29) 2.699(5) no .
F(16) O(7) 3.415(4) no .
F(16) C(29) 2.807(5) no .
F(17) O(7) 3.005(5) no .
F(17) C(29) 3.118(5) no .
F(18) O(7) 2.607(4) no .
F(18) C(5) 3.580(6) no .
O(1) O(2) 3.005(4) no .
O(1) O(4) 3.075(4) no .
O(1) O(6) 2.641(4) no .
O(1) N(1) 2.806(4) no .
O(1) N(2) 3.379(4) no 3_555
O(1) N(4) 3.476(4) no .
O(1) C(1) 2.820(5) no .
O(1) C(6) 3.571(5) no .
O(1) C(10) 3.106(5) no 3_555
O(1) C(12) 3.235(5) no .
O(1) C(28) 3.597(5) no .
O(2) N(3) 3.181(4) no .
O(2) C(11) 3.365(5) no .
O(2) C(16) 3.498(5) no 3_555
O(2) C(20) 2.900(5) no .
O(3) C(5) 3.134(5) no .
O(3) C(18) 2.889(6) no .
O(4) C(25) 2.877(5) no .
O(5) C(23) 2.883(5) no .
O(5) C(28) 3.567(5) no .
O(5) C(30) 3.483(5) no .
O(6) C(10) 3.543(5) no 3_555
O(6) C(23) 3.408(5) no .
O(6) C(24) 3.490(5) no .
O(6) C(25) 3.226(5) no .
O(6) C(30) 2.878(5) no .
O(7) C(5) 2.884(5) no .
O(7) C(28) 2.875(5) no .
N(1) N(3) 3.039(5) no .
N(1) C(3) 2.784(5) no .
N(1) C(18) 3.517(6) no .
N(1) C(20) 3.385(5) no .
N(2) C(8) 2.773(5) no .
N(2) C(12) 3.331(5) no 3_555
N(2) C(16) 3.261(6) no .
N(3) C(10) 3.508(5) no 3_555
N(3) C(12) 3.143(5) no .
N(3) C(16) 3.272(6) no 3_555
N(4) C(6) 3.573(5) no .
N(4) C(6) 3.587(5) no 3_555
N(4) C(11) 3.408(5) no .
N(4) C(14) 2.769(6) no .
C(1) C(4) 2.720(6) no .
C(1) C(7) 3.047(6) no .
C(2) C(5) 2.682(6) no .
C(2) C(6) 2.994(6) no .
C(2) C(7) 3.041(6) no .
C(5) C(20) 3.440(6) no .
C(6) C(9) 2.726(6) no .
C(7) C(10) 2.696(6) no .
C(10) C(12) 3.500(6) no 3_555
C(12) C(15) 2.671(6) no .
C(13) C(16) 2.691(7) no .
F(1) C(8) 3.374(6) no 3_655
F(1) C(9) 3.440(5) no 3_655
F(2) F(10) 3.360(4) no 3_565
F(2) F(12) 3.068(4) no 3_565
F(2) F(16) 3.556(5) no 4_554
F(2) C(24) 3.415(5) no 3_565
F(2) C(26) 3.572(5) no 3_565
F(3) F(9) 3.187(5) no 1_655
F(3) F(14) 3.072(4) no 1_655
F(3) C(9) 3.484(6) no 3_655
F(4) F(11) 2.913(4) no 1_655
F(4) F(12) 2.975(5) no 1_655
F(4) C(13) 3.517(5) no 2_555
F(4) C(26) 3.489(6) no 1_655
F(5) F(9) 3.441(5) no 3_565
F(5) F(12) 3.518(5) no 1_655
F(5) F(16) 3.588(5) no 2_555
F(5) C(3) 3.373(6) no 2_555
F(5) C(4) 3.312(6) no 2_555
F(6) C(2) 3.094(6) no 2_555
F(6) C(3) 3.229(5) no 2_555
F(6) C(13) 3.269(5) no 2_555
F(6) C(14) 3.563(5) no 2_555
F(8) F(18) 2.935(4) no 4_454
F(9) F(3) 3.187(5) no 1_455
F(9) F(5) 3.441(5) no 3_565
F(9) C(19) 3.451(5) no 3_565
F(10) F(2) 3.360(4) no 3_565
F(10) F(15) 3.122(4) no 2_455
F(10) C(3) 3.372(5) no 2_555
F(10) C(4) 3.359(5) no 2_555
F(10) C(14) 3.168(5) no 1_565
F(10) C(15) 3.273(6) no 1_565
F(11) F(4) 2.913(4) no 1_455
F(11) F(15) 3.579(4) no 2_455
F(12) F(2) 3.068(4) no 3_565
F(12) F(4) 2.975(5) no 1_455
F(12) F(5) 3.518(5) no 1_455
F(12) F(16) 3.043(5) no 2_455
F(13) C(7) 3.490(5) no 1_455
F(14) F(3) 3.072(4) no 1_455
F(14) C(19) 3.233(5) no 1_455
F(15) F(10) 3.122(4) no 2_445
F(15) F(11) 3.579(4) no 2_445
F(15) C(3) 3.377(6) no 1_455
F(15) C(4) 3.275(6) no 1_455
F(15) C(5) 3.570(5) no 1_455
F(16) F(2) 3.556(5) no 4_455
F(16) F(5) 3.588(5) no 2_545
F(16) F(12) 3.043(5) no 2_445
F(17) C(2) 3.522(6) no 2_555
F(17) C(7) 3.165(5) no 2_555
F(17) C(8) 3.119(5) no 2_555
F(18) F(8) 2.935(4) no 4_555
O(3) C(3) 3.446(6) no 2_555
O(5) C(3) 3.580(5) no 2_555
C(2) F(6) 3.094(6) no 2_545
C(2) F(17) 3.522(6) no 2_545
C(3) F(5) 3.373(6) no 2_545
C(3) F(6) 3.229(5) no 2_545
C(3) F(10) 3.372(5) no 2_545
C(3) F(15) 3.377(6) no 1_655
C(3) O(3) 3.446(6) no 2_545
C(3) O(5) 3.580(5) no 2_545
C(4) F(5) 3.312(6) no 2_545
C(4) F(10) 3.359(5) no 2_545
C(4) F(15) 3.275(6) no 1_655
C(5) F(15) 3.570(5) no 1_655
C(7) F(13) 3.490(5) no 1_655
C(7) F(17) 3.165(5) no 2_545
C(8) F(1) 3.374(6) no 3_655
C(8) F(17) 3.119(5) no 2_545
C(8) C(8) 3.341(6) no 3_655
C(9) F(1) 3.440(5) no 3_655
C(9) F(3) 3.484(6) no 3_655
C(13) F(4) 3.517(5) no 2_545
C(13) F(6) 3.269(5) no 2_545
C(14) F(6) 3.563(5) no 2_545
C(14) F(10) 3.168(5) no 1_545
C(15) F(10) 3.273(6) no 1_545
C(19) F(9) 3.451(5) no 3_565
C(19) F(14) 3.233(5) no 1_655
C(24) F(2) 3.415(5) no 3_565
C(26) F(2) 3.572(5) no 3_565
C(26) F(4) 3.489(6) no 1_455
Y(1) H(4) 3.3070 no .
Ni(1) H(8) 3.1774 no .
Ni(1) H(8) 3.1774 no 3_555
Ni(1) H(9) 3.0825 no .
Ni(1) H(9) 3.0825 no 3_555
Ni(1) H(13) 3.0117 no .
Ni(1) H(13) 3.0117 no 3_555
F(2) H(12) 2.9620 no 3_555
F(2) H(14) 3.5448 no .
F(3) H(14) 2.3728 no .
F(4) H(14) 2.4053 no .
F(5) H(14) 3.2151 no .
F(6) H(4) 2.8463 no .
F(7) H(12) 3.0799 no 3_555
F(7) H(15) 3.4159 no .
F(8) H(7) 3.4715 no 3_555
F(8) H(8) 3.2883 no 3_555
F(8) H(12) 3.1659 no 3_555
F(8) H(13) 2.8301 no 3_555
F(9) H(15) 2.3949 no .
F(10) H(15) 3.4620 no .
F(12) H(15) 2.3924 no .
F(13) H(7) 3.2018 no 3_555
F(13) H(8) 3.3314 no 3_555
F(13) H(9) 2.9355 no .
F(13) H(10) 3.1953 no .
F(13) H(16) 3.3545 no .
F(14) H(7) 2.5725 no 3_555
F(14) H(8) 3.5492 no 3_555
F(15) H(16) 2.3320 no .
F(16) H(16) 2.5125 no .
F(17) H(16) 3.1771 no .
F(18) H(4) 3.0143 no .
O(1) H(8) 2.3310 no 3_555
O(1) H(9) 2.5550 no .
O(1) H(13) 3.0071 no 3_555
O(2) H(13) 3.0212 no 3_555
O(2) H(14) 3.1784 no .
O(3) H(4) 2.6066 no .
O(3) H(14) 3.1630 no .
O(4) H(8) 3.0445 no 3_555
O(4) H(13) 2.7521 no 3_555
O(4) H(15) 3.1742 no .
O(5) H(15) 3.1715 no .
O(6) H(8) 2.6984 no 3_555
O(6) H(9) 3.4611 no .
O(6) H(16) 3.1422 no .
O(7) H(4) 2.4924 no .
O(7) H(16) 3.1729 no .
N(1) H(1) 3.2233 no .
N(1) H(3) 3.2191 no .
N(2) H(5) 3.2340 no .
N(2) H(7) 3.2054 no .
N(2) H(9) 3.0468 no 3_555
N(2) H(13) 2.9829 no .
N(3) H(8) 2.9981 no 3_555
N(3) H(9) 2.8017 no .
N(3) H(13) 2.8738 no 3_555
N(4) H(10) 3.2152 no .
N(4) H(12) 3.2195 no .
C(1) H(2) 3.2426 no .
C(1) H(4) 3.1265 no .
C(1) H(5) 2.7766 no .
C(2) H(3) 3.1987 no .
C(2) H(5) 2.6722 no .
C(3) H(4) 3.1858 no .
C(4) H(1) 3.1940 no .
C(5) H(2) 3.2046 no .
C(6) H(1) 2.6920 no .
C(6) H(6) 3.2508 no .
C(6) H(8) 3.1226 no .
C(7) H(1) 2.6393 no .
C(7) H(7) 3.2063 no .
C(8) H(8) 3.1960 no .
C(9) H(5) 3.2057 no .
C(10) H(6) 3.2109 no .
C(10) H(9) 2.9113 no 3_555
C(10) H(13) 3.1502 no .
C(11) H(1) 2.6077 no .
C(11) H(5) 2.7171 no .
C(11) H(9) 3.5739 no .
C(12) H(8) 3.3971 no 3_555
C(12) H(11) 3.1882 no .
C(12) H(13) 3.1119 no .
C(13) H(12) 3.1781 no .
C(14) H(9) 3.1697 no .
C(14) H(13) 3.1962 no .
C(15) H(10) 3.1808 no .
C(16) H(9) 3.1092 no .
C(16) H(11) 3.2101 no .
C(17) H(14) 2.6451 no .
C(20) H(4) 3.0124 no .
C(21) H(4) 3.4125 no .
C(21) H(14) 2.5721 no .
C(22) H(13) 3.5824 no 3_555
C(22) H(15) 2.6353 no .
C(23) H(8) 3.5571 no 3_555
C(26) H(15) 2.6469 no .
C(27) H(7) 3.3919 no 3_555
C(27) H(16) 2.5692 no .
C(28) H(8) 3.5757 no 3_555
C(30) H(4) 3.4530 no .
C(31) H(16) 2.6399 no .
H(1) H(2) 2.3159 no .
H(1) H(5) 2.4569 no .
H(2) H(3) 2.3103 no .
H(3) H(4) 2.2814 no .
H(5) H(6) 2.3079 no .
H(6) H(7) 2.3213 no .
H(7) H(8) 2.2871 no .
H(8) H(9) 2.6429 no 3_555
H(8) H(13) 2.9165 no .
H(9) H(10) 2.2800 no .
H(10) H(11) 2.2937 no .
H(11) H(12) 2.2992 no .
H(12) H(13) 2.2991 no .
F(1) H(6) 2.7226 no 3_655
F(1) H(7) 2.8584 no 3_655
F(2) H(15) 2.8949 no 3_565
F(3) H(7) 2.6664 no 3_655
F(3) H(15) 3.4214 no 1_655
F(4) H(10) 2.9786 no 2_555
F(5) H(2) 3.5566 no 2_555
F(5) H(3) 3.4870 no 2_555
F(6) H(1) 3.1028 no 2_555
F(6) H(2) 3.3199 no 2_555
F(6) H(10) 3.2623 no 2_555
F(7) H(3) 3.4537 no 4_454
F(9) H(14) 3.3755 no 3_565
F(10) H(2) 2.9644 no 2_555
F(10) H(3) 2.9142 no 2_555
F(10) H(11) 2.5321 no 1_565
F(10) H(12) 2.7511 no 1_565
F(10) H(16) 2.9804 no 2_455
F(11) H(2) 3.3108 no 2_555
F(11) H(10) 3.2441 no 2_455
F(11) H(16) 3.5336 no 2_455
F(12) H(14) 3.4112 no 1_455
F(12) H(16) 3.3502 no 2_455
F(13) H(5) 2.6654 no 1_455
F(13) H(6) 3.5152 no 1_455
F(14) H(5) 3.2921 no 1_455
F(14) H(14) 2.8078 no 1_455
F(15) H(3) 3.5035 no 1_455
F(15) H(5) 3.5276 no 1_455
F(15) H(11) 2.9722 no 2_455
F(16) H(11) 3.5761 no 2_455
F(17) H(1) 2.8186 no 2_555
F(17) H(5) 2.9997 no 2_555
F(17) H(6) 2.9159 no 2_555
F(17) H(10) 3.2286 no 2_455
F(18) H(1) 2.8566 no 2_555
O(3) H(2) 2.8511 no 2_555
O(5) H(2) 2.6684 no 2_555
O(7) H(2) 3.4050 no 2_555
C(4) H(11) 3.5488 no 2_555
C(4) H(12) 3.5121 no 2_555
C(7) H(6) 3.4631 no 3_655
C(8) H(6) 3.2076 no 3_655
C(9) H(6) 3.5117 no 3_655
C(14) H(3) 3.2817 no 2_545
C(14) H(16) 3.4114 no 2_445
C(15) H(3) 3.0802 no 2_545
C(17) H(7) 3.3273 no 3_655
C(25) H(2) 3.4541 no 2_555
C(26) H(2) 3.4018 no 2_555
C(26) H(16) 3.5349 no 2_455
C(27) H(5) 3.3966 no 1_455
C(29) H(11) 3.4160 no 2_455
C(31) H(1) 3.4018 no 2_555
H(1) F(6) 3.1028 no 2_545
H(1) F(17) 2.8186 no 2_545
H(1) F(18) 2.8566 no 2_545
H(1) C(31) 3.4018 no 2_545
H(2) F(5) 3.5566 no 2_545
H(2) F(6) 3.3199 no 2_545
H(2) F(10) 2.9644 no 2_545
H(2) F(11) 3.3108 no 2_545
H(2) O(3) 2.8511 no 2_545
H(2) O(5) 2.6684 no 2_545
H(2) O(7) 3.4050 no 2_545
H(2) C(25) 3.4541 no 2_545
H(2) C(26) 3.4018 no 2_545
H(3) F(5) 3.4870 no 2_545
H(3) F(7) 3.4537 no 4_555
H(3) F(10) 2.9142 no 2_545
H(3) F(15) 3.5035 no 1_655
H(3) C(14) 3.2817 no 2_555
H(3) C(15) 3.0802 no 2_555
H(3) H(11) 2.9949 no 2_555
H(3) H(12) 2.5995 no 2_555
H(5) F(13) 2.6654 no 1_655
H(5) F(14) 3.2921 no 1_655
H(5) F(15) 3.5276 no 1_655
H(5) F(17) 2.9997 no 2_545
H(5) C(27) 3.3966 no 1_655
H(5) H(7) 3.5319 no 3_655
H(6) F(1) 2.7226 no 3_655
H(6) F(13) 3.5152 no 1_655
H(6) F(17) 2.9159 no 2_545
H(6) C(7) 3.4631 no 3_655
H(6) C(8) 3.2076 no 3_655
H(6) C(9) 3.5117 no 3_655
H(6) H(6) 3.3389 no 3_655
H(7) F(1) 2.8584 no 3_655
H(7) F(3) 2.6664 no 3_655
H(7) C(17) 3.3273 no 3_655
H(7) H(5) 3.5319 no 3_655
H(10) F(4) 2.9786 no 2_545
H(10) F(6) 3.2623 no 2_545
H(10) F(11) 3.2441 no 2_445
H(10) F(17) 3.2286 no 2_445
H(11) F(10) 2.5321 no 1_545
H(11) F(15) 2.9722 no 2_445
H(11) F(16) 3.5761 no 2_445
H(11) C(4) 3.5488 no 2_545
H(11) C(29) 3.4160 no 2_445
H(11) H(3) 2.9949 no 2_545
H(11) H(16) 2.6047 no 2_445
H(12) F(10) 2.7511 no 1_545
H(12) C(4) 3.5121 no 2_545
H(12) H(3) 2.5995 no 2_545
H(14) F(9) 3.3755 no 3_565
H(14) F(12) 3.4112 no 1_655
H(14) F(14) 2.8078 no 1_655
H(14) H(15) 3.5415 no 1_655
H(15) F(2) 2.8949 no 3_565
H(15) F(3) 3.4214 no 1_455
H(15) H(14) 3.5415 no 1_455
H(16) F(10) 2.9804 no 2_445
H(16) F(11) 3.5336 no 2_445
H(16) F(12) 3.3502 no 2_445
H(16) C(14) 3.4114 no 2_455
H(16) C(26) 3.5349 no 2_445
H(16) H(11) 2.6047 no 2_455

loop_
_geom_torsion_atom_site_label_1
_geom_torsion_atom_site_label_2
_geom_torsion_atom_site_label_3
_geom_torsion_atom_site_label_4
_geom_torsion
_geom_torsion_publ_flag
_geom_torsion_site_symmetry_1
_geom_torsion_site_symmetry_3
_geom_torsion_site_symmetry_4
O(2) Y(1) O(3) C(20) -19.7(3) no . . .
O(3) Y(1) O(2) C(18) 14.1(3) no . . .
O(2) Y(1) O(4) C(23) -147.6(3) no . . .
O(4) Y(1) O(2) C(18) 136.8(3) no . . .
O(2) Y(1) O(5) C(25) 87.5(3) no . . .
O(5) Y(1) O(2) C(18) 78.0(3) no . . .
O(2) Y(1) O(6) C(28) 160.76(19) no . . .
O(6) Y(1) O(2) C(18) -179.64(18) no . . .
O(2) Y(1) O(7) C(30) -164.1(2) no . . .
O(7) Y(1) O(2) C(18) -24.7(4) no . . .
O(2) Y(1) N(1) C(1) -72.8(3) no . . .
O(2) Y(1) N(1) C(5) 126.6(3) no . . .
N(1) Y(1) O(2) C(18) -64.2(3) no . . .
O(3) Y(1) O(4) C(23) -85.5(3) no . . .
O(4) Y(1) O(3) C(20) -81.8(3) no . . .
O(3) Y(1) O(5) C(25) 149.8(3) no . . .
O(5) Y(1) O(3) C(20) -144.7(3) no . . .
O(3) Y(1) O(6) C(28) -41.6(3) no . . .
O(6) Y(1) O(3) C(20) 174.48(18) no . . .
O(3) Y(1) O(7) C(30) 158.2(3) no . . .
O(7) Y(1) O(3) C(20) 138.4(3) no . . .
O(3) Y(1) N(1) C(1) -148.3(3) no . . .
O(3) Y(1) N(1) C(5) 51.1(2) no . . .
N(1) Y(1) O(3) C(20) 61.8(3) no . . .
O(4) Y(1) O(5) C(25) 28.2(3) no . . .
O(5) Y(1) O(4) C(23) -20.4(3) no . . .
O(4) Y(1) O(6) C(28) -157.0(3) no . . .
O(6) Y(1) O(4) C(23) 58.1(3) no . . .
O(4) Y(1) O(7) C(30) 44.0(4) no . . .
O(7) Y(1) O(4) C(23) 15.8(4) no . . .
O(4) Y(1) N(1) C(1) -36.7(4) no . . .
O(4) Y(1) N(1) C(5) 162.73(16) no . . .
N(1) Y(1) O(4) C(23) 175.36(19) no . . .
O(5) Y(1) O(6) C(28) -82.5(3) no . . .
O(6) Y(1) O(5) C(25) -54.0(3) no . . .
O(5) Y(1) O(7) C(30) 79.7(3) no . . .
O(7) Y(1) O(5) C(25) -128.6(3) no . . .
O(5) Y(1) N(1) C(1) 167.82(18) no . . .
O(5) Y(1) N(1) C(5) 7.2(3) no . . .
N(1) Y(1) O(5) C(25) -166.5(2) no . . .
O(6) Y(1) O(7) C(30) -0.1(3) no . . .
O(7) Y(1) O(6) C(28) -4.2(3) no . . .
O(6) Y(1) N(1) C(1) 69.2(3) no . . .
O(6) Y(1) N(1) C(5) -91.4(2) no . . .
N(1) Y(1) O(6) C(28) 57.9(3) no . . .
O(7) Y(1) N(1) C(1) 129.8(3) no . . .
O(7) Y(1) N(1) C(5) -30.77(19) no . . .
N(1) Y(1) O(7) C(30) -123.9(3) no . . .
N(2) Ni(1) N(3) O(1) -170.7(3) no . . .
N(2) Ni(1) N(3) C(11) -9.0(2) no . . .
N(3) Ni(1) N(2) C(6) -1.94(19) no . . .
N(3) Ni(1) N(2) C(10) -171.8(3) no . . .
N(2) Ni(1) N(3) O(1) -9.3(3) no . 3_555 3_555
N(2) Ni(1) N(3) C(11) -171.0(2) no . 3_555 3_555
N(3) Ni(1) N(2) C(6) 178.06(19) no 3_555 . .
N(3) Ni(1) N(2) C(10) 8.2(3) no 3_555 . .
N(2) Ni(1) N(4) C(12) 124.0(3) no . . .
N(2) Ni(1) N(4) C(16) -54.2(2) no . . .
N(4) Ni(1) N(2) C(6) -89.0(2) no . . .
N(4) Ni(1) N(2) C(10) 101.2(3) no . . .
N(2) Ni(1) N(4) C(12) 56.0(3) no . 3_555 3_555
N(2) Ni(1) N(4) C(16) -125.8(2) no . 3_555 3_555
N(4) Ni(1) N(2) C(6) 91.0(2) no 3_555 . .
N(4) Ni(1) N(2) C(10) -78.8(3) no 3_555 . .
N(2) Ni(1) N(3) O(1) 9.3(3) no 3_555 . .
N(2) Ni(1) N(3) C(11) 171.0(2) no 3_555 . .
N(3) Ni(1) N(2) C(6) -178.06(19) no . 3_555 3_555
N(3) Ni(1) N(2) C(10) -8.2(3) no . 3_555 3_555
N(2) Ni(1) N(3) O(1) 170.7(3) no 3_555 3_555 3_555
N(2) Ni(1) N(3) C(11) 9.0(2) no 3_555 3_555 3_555
N(3) Ni(1) N(2) C(6) 1.94(19) no 3_555 3_555 3_555
N(3) Ni(1) N(2) C(10) 171.8(3) no 3_555 3_555 3_555
N(2) Ni(1) N(4) C(12) -56.0(3) no 3_555 . .
N(2) Ni(1) N(4) C(16) 125.8(2) no 3_555 . .
N(4) Ni(1) N(2) C(6) -91.0(2) no . 3_555 3_555
N(4) Ni(1) N(2) C(10) 78.8(3) no . 3_555 3_555
N(2) Ni(1) N(4) C(12) -124.0(3) no 3_555 3_555 3_555
N(2) Ni(1) N(4) C(16) 54.2(2) no 3_555 3_555 3_555
N(4) Ni(1) N(2) C(6) 89.0(2) no 3_555 3_555 3_555
N(4) Ni(1) N(2) C(10) -101.2(3) no 3_555 3_555 3_555
N(3) Ni(1) N(4) C(12) 46.0(3) no . . .
N(3) Ni(1) N(4) C(16) -132.2(2) no . . .
N(4) Ni(1) N(3) O(1) -79.8(3) no . . .
N(4) Ni(1) N(3) C(11) 81.9(3) no . . .
N(3) Ni(1) N(4) C(12) 134.0(3) no . 3_555 3_555
N(3) Ni(1) N(4) C(16) -47.8(2) no . 3_555 3_555
N(4) Ni(1) N(3) O(1) 100.2(3) no 3_555 . .
N(4) Ni(1) N(3) C(11) -98.1(3) no 3_555 . .
N(3) Ni(1) N(4) C(12) -134.0(3) no 3_555 . .
N(3) Ni(1) N(4) C(16) 47.8(2) no 3_555 . .
N(4) Ni(1) N(3) O(1) -100.2(3) no . 3_555 3_555
N(4) Ni(1) N(3) C(11) 98.1(3) no . 3_555 3_555
N(3) Ni(1) N(4) C(12) -46.0(3) no 3_555 3_555 3_555
N(3) Ni(1) N(4) C(16) 132.2(2) no 3_555 3_555 3_555
N(4) Ni(1) N(3) O(1) 79.8(3) no 3_555 3_555 3_555
N(4) Ni(1) N(3) C(11) -81.9(3) no 3_555 3_555 3_555
Y(1) O(2) C(18) C(17) 173.58(17) no . . .
Y(1) O(2) C(18) C(19) -7.0(6) no . . .
Y(1) O(3) C(20) C(19) 18.4(6) no . . .
Y(1) O(3) C(20) C(21) -163.46(18) no . . .
Y(1) O(4) C(23) C(22) -174.88(17) no . . .
Y(1) O(4) C(23) C(24) 9.6(6) no . . .
Y(1) O(5) C(25) C(24) -26.1(6) no . . .
Y(1) O(5) C(25) C(26) 157.95(19) no . . .
Y(1) O(6) C(28) C(27) -173.80(17) no . . .
Y(1) O(6) C(28) C(29) 4.8(6) no . . .
Y(1) O(7) C(30) C(29) 3.9(6) no . . .
Y(1) O(7) C(30) C(31) -174.02(18) no . . .
Y(1) N(1) C(1) C(2) -157.2(3) no . . .
Y(1) N(1) C(1) C(11) 19.0(5) no . . .
Y(1) N(1) C(5) C(4) 159.9(3) no . . .
C(1) N(1) C(5) C(4) -2.1(6) no . . .
C(5) N(1) C(1) C(2) 3.3(6) no . . .
C(5) N(1) C(1) C(11) 179.5(4) no . . .
Ni(1) N(2) C(6) C(7) -168.4(3) no . . .
Ni(1) N(2) C(6) C(11) 11.5(4) no . . .
Ni(1) N(2) C(10) C(9) 169.3(3) no . . .
C(6) N(2) C(10) C(9) -0.1(6) no . . .
C(10) N(2) C(6) C(7) 2.5(6) no . . .
C(10) N(2) C(6) C(11) -177.6(3) no . . .
Ni(1) N(3) C(11) C(1) -155.8(3) no . . .
Ni(1) N(3) C(11) C(6) 17.2(4) no . . .
O(1) N(3) C(11) C(1) 6.6(6) no . . .
O(1) N(3) C(11) C(6) 179.6(3) no . . .
Ni(1) N(4) C(12) C(13) -178.3(2) no . . .
Ni(1) N(4) C(16) C(15) 176.5(3) no . . .
C(12) N(4) C(16) C(15) -1.8(5) no . . .
C(16) N(4) C(12) C(13) -0.1(5) no . . .
N(1) C(1) C(2) C(3) -2.0(6) no . . .
N(1) C(1) C(11) N(3) -39.6(6) no . . .
N(1) C(1) C(11) C(6) 147.8(4) no . . .
C(2) C(1) C(11) N(3) 136.8(4) no . . .
C(2) C(1) C(11) C(6) -35.8(6) no . . .
C(11) C(1) C(2) C(3) -178.3(4) no . . .
C(1) C(2) C(3) C(4) -0.6(6) no . . .
C(2) C(3) C(4) C(5) 1.8(6) no . . .
C(3) C(4) C(5) N(1) -0.4(7) no . . .
N(2) C(6) C(7) C(8) -2.7(6) no . . .
N(2) C(6) C(11) N(3) -19.3(5) no . . .
N(2) C(6) C(11) C(1) 154.1(3) no . . .
C(7) C(6) C(11) N(3) 160.6(4) no . . .
C(7) C(6) C(11) C(1) -26.0(6) no . . .
C(11) C(6) C(7) C(8) 177.4(4) no . . .
C(6) C(7) C(8) C(9) 0.4(6) no . . .
C(7) C(8) C(9) C(10) 2.0(6) no . . .
C(8) C(9) C(10) N(2) -2.2(7) no . . .
N(4) C(12) C(13) C(14) 1.9(6) no . . .
C(12) C(13) C(14) C(15) -1.8(6) no . . .
C(13) C(14) C(15) C(16) 0.0(7) no . . .
C(14) C(15) C(16) N(4) 1.8(7) no . . .
F(1) C(17) C(18) O(2) -54.2(5) no . . .
F(1) C(17) C(18) C(19) 126.3(4) no . . .
F(2) C(17) C(18) O(2) 65.6(5) no . . .
F(2) C(17) C(18) C(19) -113.9(4) no . . .
F(3) C(17) C(18) O(2) -174.3(4) no . . .
F(3) C(17) C(18) C(19) 6.2(6) no . . .
O(2) C(18) C(19) C(20) -4.8(7) no . . .
C(17) C(18) C(19) C(20) 174.6(4) no . . .
C(18) C(19) C(20) O(3) -0.9(7) no . . .
C(18) C(19) C(20) C(21) -179.0(4) no . . .
O(3) C(20) C(21) F(4) 152.3(4) no . . .
O(3) C(20) C(21) F(5) -84.7(5) no . . .
O(3) C(20) C(21) F(6) 34.1(6) no . . .
C(19) C(20) C(21) F(4) -29.4(6) no . . .
C(19) C(20) C(21) F(5) 93.6(5) no . . .
C(19) C(20) C(21) F(6) -147.6(4) no . . .
F(7) C(22) C(23) O(4) -75.1(5) no . . .
F(7) C(22) C(23) C(24) 100.8(5) no . . .
F(8) C(22) C(23) O(4) 43.6(6) no . . .
F(8) C(22) C(23) C(24) -140.5(4) no . . .
F(9) C(22) C(23) O(4) 164.8(4) no . . .
F(9) C(22) C(23) C(24) -19.2(6) no . . .
O(4) C(23) C(24) C(25) 7.8(7) no . . .
C(22) C(23) C(24) C(25) -167.6(4) no . . .
C(23) C(24) C(25) O(5) 0.7(7) no . . .
C(23) C(24) C(25) C(26) 176.4(4) no . . .
O(5) C(25) C(26) F(10) 69.0(5) no . . .
O(5) C(25) C(26) F(11) -50.9(5) no . . .
O(5) C(25) C(26) F(12) -170.6(4) no . . .
C(24) C(25) C(26) F(10) -107.3(4) no . . .
C(24) C(25) C(26) F(11) 132.7(4) no . . .
C(24) C(25) C(26) F(12) 13.1(6) no . . .
F(13) C(27) C(28) O(6) 73.5(5) no . . .
F(13) C(27) C(28) C(29) -105.3(4) no . . .
F(14) C(27) C(28) O(6) -45.3(6) no . . .
F(14) C(27) C(28) C(29) 136.0(4) no . . .
F(15) C(27) C(28) O(6) -166.7(4) no . . .
F(15) C(27) C(28) C(29) 14.6(6) no . . .
O(6) C(28) C(29) C(30) 0.5(7) no . . .
C(27) C(28) C(29) C(30) 179.0(4) no . . .
C(28) C(29) C(30) O(7) -4.8(7) no . . .
C(28) C(29) C(30) C(31) 173.1(4) no . . .
O(7) C(30) C(31) F(16) -151.5(4) no . . .
O(7) C(30) C(31) F(17) 92.0(5) no . . .
O(7) C(30) C(31) F(18) -21.5(6) no . . .
C(29) C(30) C(31) F(16) 30.4(6) no . . .
C(29) C(30) C(31) F(17) -86.1(5) no . . .
C(29) C(30) C(31) F(18) 160.4(4) no . . .
